data_9001197
loop_
_publ_author_name
'Ottonello, G.'
'Della Giusta, A.'
'Molin, G. M.'

_publ_section_title
;
 Cation ordering in Ni-Mg olivines
 sample Ni.30A, heated to 800 C, then quenched
 Mg1.4Ni.6SiO4
;
_journal_name_full 'American Mineralogist'
_journal_page_first 411
_journal_page_last 421
_journal_volume 74
_journal_year 1989
_chemical_formula_sum 'Mg1.403 Ni0.597 O4 Si'
_chemical_name_mineral Olivine
_space_group_IT_number 62
_symmetry_space_group_name_Hall '-P 2c 2ab'
_symmetry_space_group_name_H-M 'P b n m'
_cell_angle_alpha 90
_cell_angle_beta 90
_cell_angle_gamma 90
_cell_length_a 4.7459
_cell_length_b 10.1950
_cell_length_c 5.9559
_cell_formula_units_Z 4
_cell_volume 288.173
_database_code_amcsd 0001220
_exptl_crystal_density_diffrn 3.716
_exptl_crystal_thermal_history 'heated to 800 C, then quenched'
_cod_original_formula_sum '(Ni.597 Mg1.403) Si O4'
_cod_database_code 9001197

loop_
_space_group_symop_operation_xyz
x,y,z
x,y,1/2-z
-x,-y,1/2+z
1/2+x,1/2-y,1/2+z
1/2-x,1/2+y,1/2-z
1/2-x,1/2+y,z
1/2+x,1/2-y,-z
-x,-y,-z

loop_
_atom_site_label
_atom_site_fract_x
_atom_site_fract_y
_atom_site_fract_z
_atom_site_occupancy
_atom_site_U_iso_or_equiv
Ni1 0.00000 0.00000 0.00000 0.50800 0.00823
Mg1 0.00000 0.00000 0.00000 0.49200 0.00823
Ni2 0.99060 0.27600 0.25000 0.08900 0.00887
Mg2 0.99060 0.27600 0.25000 0.91100 0.01001
Si 0.42610 0.09360 0.25000 1.00000 0.00747
O1 0.76670 0.09270 0.25000 1.00000 0.00836
O2 0.22100 0.44620 0.25000 1.00000 0.00899
O3 0.27600 0.16280 0.03210 1.00000 0.00925

loop_
_cod_related_entry_id
_cod_related_entry_database
_cod_related_entry_code
1 AMCSD 0001220
